data_7032452
loop_
_publ_author_name
'Tan, Da-Wei'
'Xie, Jing-Bo'
'Li, Qi'
'Li, Hong-Xi'
'Li, Jun-Chi'
'Li, Hai-Yan'
'Lang, Jian-Ping'

_publ_section_title
;
 Syntheses and structures of copper complexes of
 3-(6-(1H-pyrazol-1-yl)pyridin-2-yl)pyrazol-1-ide and their excellent
 performance in the syntheses of nitriles and aldehydes.
;
_journal_issue 37
_journal_name_full 'Dalton transactions (Cambridge, England : 2003)'
_journal_page_first 14061
_journal_page_last 14071
_journal_paper_doi 10.1039/c4dt01765j
_journal_volume 43
_journal_year 2014
_chemical_formula_moiety 'C22 H16 Cl2 Cu2 N10 O8'
_chemical_formula_sum 'C22 H16 Cl2 Cu2 N10 O8'
_chemical_formula_weight 746.43
_chemical_name_systematic
; 
 ? 
;
_space_group_IT_number 2
_symmetry_cell_setting triclinic
_symmetry_space_group_name_Hall '-P 1'
_symmetry_space_group_name_H-M 'P -1'
_atom_sites_solution_hydrogens geom
_atom_sites_solution_primary direct
_atom_sites_solution_secondary difmap
_audit_creation_method SHELXL-97
_cell_angle_alpha 97.366(4)
_cell_angle_beta 91.381(5)
_cell_angle_gamma 102.354(6)
_cell_formula_units_Z 1
_cell_length_a 7.9591(6)
_cell_length_b 8.4441(5)
_cell_length_c 9.9410(5)
_cell_measurement_reflns_used 1762
_cell_measurement_temperature 240(2)
_cell_measurement_theta_max 29.6420
_cell_measurement_theta_min 3.9260
_cell_volume 646.34(7)
_computing_cell_refinement
;
CrysAlisPro, Agilent Technologies,
Version 1.171.36.32 (release 02-08-2013 CrysAlis171 .NET)
(compiled Aug  2 2013,16:46:58)
;
_computing_data_collection
;
CrysAlisPro, Agilent Technologies,
Version 1.171.36.32 (release 02-08-2013 CrysAlis171 .NET)
(compiled Aug  2 2013,16:46:58)
;
_computing_data_reduction
;
CrysAlisPro, Agilent Technologies,
Version 1.171.36.32 (release 02-08-2013 CrysAlis171 .NET)
(compiled Aug  2 2013,16:46:58)
;
_computing_structure_refinement 'SHELXL-97 (Sheldrick, 1997)'
_computing_structure_solution 'SHELXS-97 (Sheldrick, 1990)'
_diffrn_ambient_temperature 240(2)
_diffrn_measured_fraction_theta_full 0.998
_diffrn_measured_fraction_theta_max 0.998
_diffrn_measurement_device_type 'Xcalibur, Atlas, Gemini'
_diffrn_radiation_monochromator graphite
_diffrn_radiation_source 'fine-focus sealed tube'
_diffrn_radiation_type MoK\a
_diffrn_radiation_wavelength 0.71073
_diffrn_reflns_av_R_equivalents 0.0297
_diffrn_reflns_av_sigmaI/netI 0.0485
_diffrn_reflns_limit_h_max 9
_diffrn_reflns_limit_h_min -8
_diffrn_reflns_limit_k_max 10
_diffrn_reflns_limit_k_min -9
_diffrn_reflns_limit_l_max 11
_diffrn_reflns_limit_l_min -12
_diffrn_reflns_number 4866
_diffrn_reflns_theta_full 25.50
_diffrn_reflns_theta_max 25.50
_diffrn_reflns_theta_min 3.01
_exptl_absorpt_coefficient_mu 1.924
_exptl_absorpt_correction_T_max 0.8613
_exptl_absorpt_correction_T_min 0.5133
_exptl_absorpt_correction_type multi-scan
_exptl_absorpt_process_details 'Jacobson, R. (1998) Private communication'
_exptl_crystal_colour green
_exptl_crystal_density_diffrn 1.918
_exptl_crystal_density_method 'not measured'
_exptl_crystal_description block
_exptl_crystal_F_000 374
_exptl_crystal_size_max 0.40
_exptl_crystal_size_mid 0.08
_exptl_crystal_size_min 0.08
_refine_diff_density_max 2.900
_refine_diff_density_min -0.809
_refine_diff_density_rms 0.132
_refine_ls_extinction_method none
_refine_ls_goodness_of_fit_ref 1.092
_refine_ls_hydrogen_treatment constr
_refine_ls_matrix_type full
_refine_ls_number_parameters 141
_refine_ls_number_reflns 2412
_refine_ls_number_restraints 0
_refine_ls_restrained_S_all 1.092
_refine_ls_R_factor_all 0.0826
_refine_ls_R_factor_gt 0.0693
_refine_ls_shift/su_max 0.000
_refine_ls_shift/su_mean 0.000
_refine_ls_structure_factor_coef Fsqd
_refine_ls_weighting_details 'calc w=1/[\s^2^(Fo^2^)+(0.1000P)^2^+1.8934P] where P=(Fo^2^+2Fc^2^)/3'
_refine_ls_weighting_scheme calc
_refine_ls_wR_factor_gt 0.1807
_refine_ls_wR_factor_ref 0.1924
_reflns_number_gt 1983
_reflns_number_total 2412
_reflns_threshold_expression >2sigma(I)
_cod_duplicate_entry 7031838
_cod_data_source_file c4dt01765j2.cif
_cod_data_source_block g140320a
_cod_database_code 7032452

loop_
_symmetry_equiv_pos_as_xyz
'x, y, z'
'-x, -y, -z'

loop_
_atom_site_label
_atom_site_type_symbol
_atom_site_fract_x
_atom_site_fract_y
_atom_site_fract_z
_atom_site_U_iso_or_equiv
_atom_site_adp_type
_atom_site_occupancy
_atom_site_symmetry_multiplicity
_atom_site_calc_flag
_atom_site_refinement_flags
_atom_site_disorder_assembly
_atom_site_disorder_group
Cu1 Cu 0.17604(9) 0.47878(8) 0.37022(7) 0.0326(3) Uani 1 1 d . . .
Cl3 Cl 0.16307(19) 0.80130(18) 0.17891(15) 0.0367(4) Uani 1 1 d . . .
O1 O 0.0965(15) 0.6324(14) 0.1911(11) 0.0454(17) Uiso 0.50 1 d P A 1
O2 O 0.0780(15) 0.9183(13) 0.2507(13) 0.051(2) Uiso 0.50 1 d P A 1
O3 O 0.1546(17) 0.8229(14) 0.0393(12) 0.058(2) Uiso 0.50 1 d P A 1
O4 O 0.3410(17) 0.8581(15) 0.2370(11) 0.056(2) Uiso 0.50 1 d P A 1
O1A O 0.0808(15) 0.6522(14) 0.2293(11) 0.0454(17) Uiso 0.50 1 d P A 2
O2A O 0.127(3) 0.903(2) 0.312(2) 0.051(2) Uiso 0.25 1 d P A 2
O2B O 0.039(3) 0.897(3) 0.176(3) 0.051(2) Uiso 0.25 1 d P A 2
O3A O 0.067(3) 0.856(3) 0.084(2) 0.058(2) Uiso 0.25 1 d P A 2
O3B O 0.159(3) 0.755(3) 0.029(2) 0.058(2) Uiso 0.25 1 d P A 2
O4A O 0.3450(17) 0.8372(16) 0.1913(12) 0.056(2) Uiso 0.50 1 d P A 2
N1 N 0.0495(7) 0.6593(6) 0.6318(5) 0.0383(6) Uani 1 1 d . . .
N2 N 0.1677(7) 0.6312(6) 0.5420(5) 0.0383(6) Uani 1 1 d . A .
N3 N 0.4157(7) 0.6016(7) 0.3906(5) 0.0367(9) Uani 1 1 d . A .
N4 N 0.4568(8) 0.4358(7) 0.2033(6) 0.0502(8) Uani 1 1 d . . .
N5 N 0.2849(8) 0.3625(7) 0.2088(6) 0.0502(8) Uani 1 1 d . A .
C1 C 0.1283(8) 0.7930(8) 0.7215(6) 0.0383(6) Uani 1 1 d . A .
H1 H 0.0749 0.8412 0.7943 0.046 Uiso 1 1 calc R . .
C2 C 0.2938(8) 0.8459(8) 0.6906(6) 0.0383(6) Uani 1 1 d . . .
H2 H 0.3761 0.9341 0.7369 0.046 Uiso 1 1 calc R A .
C3 C 0.3156(8) 0.7422(8) 0.5765(6) 0.0383(6) Uani 1 1 d . A .
C4 C 0.4598(8) 0.7261(8) 0.4915(6) 0.0383(14) Uani 1 1 d . . .
C5 C 0.6243(9) 0.8182(9) 0.5068(7) 0.0479(17) Uani 1 1 d . A .
H5 H 0.6470 0.9012 0.5816 0.057 Uiso 1 1 calc R B 1
C6 C 0.746(2) 0.807(2) 0.4359(18) 0.043(5) Uiso 0.50 1 d P A 1
H6 H 0.8561 0.8762 0.4529 0.052 Uiso 0.50 1 calc PR A 1
C7 C 0.7042(18) 0.676(2) 0.3241(17) 0.031(4) Uiso 0.50 1 d P A 1
H7 H 0.7894 0.6593 0.2635 0.037 Uiso 0.50 1 calc PR A 1
C6A C 0.7418(18) 0.766(2) 0.4023(17) 0.031(4) Uiso 0.50 1 d P A 2
H6A H 0.8573 0.8234 0.4081 0.038 Uiso 0.50 1 calc PR A 2
C7A C 0.688(2) 0.633(2) 0.2943(16) 0.039(4) Uiso 0.50 1 d P A 2
H7A H 0.7596 0.5992 0.2276 0.047 Uiso 0.50 1 calc PR A 2
C8 C 0.5291(8) 0.5680(8) 0.3021(6) 0.0367(9) Uani 1 1 d . A .
C9 C 0.5280(10) 0.3592(9) 0.0974(7) 0.0502(8) Uani 1 1 d . A 1
H9 H 0.6435 0.3853 0.0741 0.060 Uiso 1 1 calc R A 1
C10 C 0.4046(10) 0.2413(9) 0.0336(7) 0.0502(8) Uani 1 1 d . A 1
H10 H 0.4162 0.1694 -0.0442 0.060 Uiso 1 1 calc R A 1
C11 C 0.2534(10) 0.2427(9) 0.1025(7) 0.0502(8) Uani 1 1 d . A 1
H11 H 0.1464 0.1709 0.0782 0.060 Uiso 1 1 calc R A 1

loop_
_atom_site_aniso_label
_atom_site_aniso_U_11
_atom_site_aniso_U_22
_atom_site_aniso_U_33
_atom_site_aniso_U_23
_atom_site_aniso_U_13
_atom_site_aniso_U_12
Cu1 0.0285(5) 0.0369(5) 0.0335(5) 0.0069(3) 0.0078(3) 0.0075(3)
Cl3 0.0323(8) 0.0406(8) 0.0414(8) 0.0137(6) 0.0072(6) 0.0118(6)
N1 0.0384(15) 0.0374(14) 0.0359(13) 0.0010(10) 0.0023(10) 0.0035(11)
N2 0.0384(15) 0.0374(14) 0.0359(13) 0.0010(10) 0.0023(10) 0.0035(11)
N3 0.032(2) 0.046(2) 0.039(2) 0.0203(18) 0.0099(16) 0.0142(18)
N4 0.0562(19) 0.0559(19) 0.0473(16) 0.0127(13) 0.0232(14) 0.0260(15)
N5 0.0562(19) 0.0559(19) 0.0473(16) 0.0127(13) 0.0232(14) 0.0260(15)
C1 0.0384(15) 0.0374(14) 0.0359(13) 0.0010(10) 0.0023(10) 0.0035(11)
C2 0.0384(15) 0.0374(14) 0.0359(13) 0.0010(10) 0.0023(10) 0.0035(11)
C3 0.0384(15) 0.0374(14) 0.0359(13) 0.0010(10) 0.0023(10) 0.0035(11)
C4 0.027(3) 0.040(3) 0.048(4) 0.018(3) -0.007(3) 0.001(3)
C5 0.039(4) 0.048(4) 0.054(4) 0.024(3) -0.004(3) -0.004(3)
C8 0.032(2) 0.046(2) 0.039(2) 0.0203(18) 0.0099(16) 0.0142(18)
C9 0.0562(19) 0.0559(19) 0.0473(16) 0.0127(13) 0.0232(14) 0.0260(15)
C10 0.0562(19) 0.0559(19) 0.0473(16) 0.0127(13) 0.0232(14) 0.0260(15)
C11 0.0562(19) 0.0559(19) 0.0473(16) 0.0127(13) 0.0232(14) 0.0260(15)

loop_
_atom_type_symbol
_atom_type_description
_atom_type_scat_dispersion_real
_atom_type_scat_dispersion_imag
_atom_type_scat_source
C C 0.0033 0.0016 'International Tables Vol C Tables 4.2.6.8 and 6.1.1.4'
H H 0.0000 0.0000 'International Tables Vol C Tables 4.2.6.8 and 6.1.1.4'
Cl Cl 0.1484 0.1585 'International Tables Vol C Tables 4.2.6.8 and 6.1.1.4'
Cu Cu 0.3201 1.2651 'International Tables Vol C Tables 4.2.6.8 and 6.1.1.4'
N N 0.0061 0.0033 'International Tables Vol C Tables 4.2.6.8 and 6.1.1.4'
O O 0.0106 0.0060 'International Tables Vol C Tables 4.2.6.8 and 6.1.1.4'

loop_
_geom_angle_atom_site_label_1
_geom_angle_atom_site_label_2
_geom_angle_atom_site_label_3
_geom_angle
_geom_angle_site_symmetry_1
_geom_angle_site_symmetry_3
N1 Cu1 N3 172.1(2) 2_566 .
N1 Cu1 N2 99.0(2) 2_566 .
N3 Cu1 N2 79.7(2) . .
N1 Cu1 N5 102.3(2) 2_566 .
N3 Cu1 N5 78.3(2) . .
N2 Cu1 N5 157.8(3) . .
N1 Cu1 O1A 92.7(3) 2_566 .
N3 Cu1 O1A 95.2(3) . .
N2 Cu1 O1A 93.4(3) . .
N5 Cu1 O1A 91.8(3) . .
O3A Cl3 O2B 41.1(11) . .
O3A Cl3 O4A 124.7(11) . .
O2B Cl3 O4A 134.0(10) . .
O3A Cl3 O3 38.0(10) . .
O2B Cl3 O3 78.0(11) . .
O4A Cl3 O3 94.7(7) . .
O3A Cl3 O1 111.9(10) . .
O2B Cl3 O1 115.3(10) . .
O4A Cl3 O1 110.0(7) . .
O3 Cl3 O1 109.0(6) . .
O3A Cl3 O2 72.1(10) . .
O2B Cl3 O2 31.8(9) . .
O4A Cl3 O2 116.9(7) . .
O3 Cl3 O2 106.6(7) . .
O1 Cl3 O2 116.9(6) . .
O3A Cl3 O1A 116.2(11) . .
O2B Cl3 O1A 106.8(10) . .
O4A Cl3 O1A 114.6(7) . .
O3 Cl3 O1A 123.3(6) . .
O1 Cl3 O1A 17.1(6) . .
O2 Cl3 O1A 101.5(6) . .
O3A Cl3 O4 133.4(11) . .
O2B Cl3 O4 125.8(11) . .
O4A Cl3 O4 18.6(7) . .
O3 Cl3 O4 110.6(7) . .
O1 Cl3 O4 111.6(7) . .
O2 Cl3 O4 101.8(7) . .
O1A Cl3 O4 110.3(7) . .
O3A Cl3 O3B 54.6(14) . .
O2B Cl3 O3B 95.6(14) . .
O4A Cl3 O3B 93.0(11) . .
O3 Cl3 O3B 22.9(9) . .
O1 Cl3 O3B 88.4(10) . .
O2 Cl3 O3B 126.6(11) . .
O1A Cl3 O3B 104.2(10) . .
O4 Cl3 O3B 111.5(11) . .
O3A Cl3 O2A 101.1(13) . .
O2B Cl3 O2A 60.6(11) . .
O4A Cl3 O2A 99.2(10) . .
O3 Cl3 O2A 133.6(9) . .
O1 Cl3 O2A 107.2(9) . .
O2 Cl3 O2A 29.0(7) . .
O1A Cl3 O2A 90.1(9) . .
O4 Cl3 O2A 81.1(9) . .
O3B Cl3 O2A 155.3(12) . .
Cl3 O1A Cu1 134.0(7) . .
N2 N1 C1 106.4(5) . .
N2 N1 Cu1 123.4(4) . 2_566
C1 N1 Cu1 130.2(4) . 2_566
C3 N2 N1 108.8(5) . .
C3 N2 Cu1 113.8(4) . .
N1 N2 Cu1 137.3(4) . .
C8 N3 C4 120.7(6) . .
C8 N3 Cu1 120.7(5) . .
C4 N3 Cu1 118.5(4) . .
C9 N4 N5 110.6(6) . .
C9 N4 C8 131.1(6) . .
N5 N4 C8 118.4(5) . .
C11 N5 N4 104.7(5) . .
C11 N5 Cu1 144.6(6) . .
N4 N5 Cu1 110.7(4) . .
C2 C1 N1 110.5(6) . .
C2 C1 H1 124.8 . .
N1 C1 H1 124.8 . .
C1 C2 C3 105.0(6) . .
C1 C2 H2 127.5 . .
C3 C2 H2 127.5 . .
N2 C3 C2 109.3(6) . .
N2 C3 C4 116.0(5) . .
C2 C3 C4 134.7(6) . .
N3 C4 C5 120.3(6) . .
N3 C4 C3 111.7(5) . .
C5 C4 C3 127.9(6) . .
C6 C5 C4 128.7(11) . .
C6 C5 C6A 14.8(10) . .
C4 C5 C6A 114.0(9) . .
C6 C5 H5 115.7 . .
C4 C5 H5 115.7 . .
C6A C5 H5 130.3 . .
C5 C6 C7 113.1(14) . .
C5 C6 H6 123.5 . .
C7 C6 H6 123.5 . .
C6 C7 C8 121.7(12) . .
C6 C7 H7 119.2 . .
C8 C7 H7 119.2 . .
C7A C6A C5 123.8(12) . .
C7A C6A H6A 118.1 . .
C5 C6A H6A 118.1 . .
C8 C7A C6A 109.9(13) . .
C8 C7A H7A 125.1 . .
C6A C7A H7A 125.1 . .
C7A C8 N3 131.2(10) . .
C7A C8 N4 116.9(10) . .
N3 C8 N4 111.9(6) . .
C7A C8 C7 15.8(9) . .
N3 C8 C7 115.5(8) . .
N4 C8 C7 132.6(8) . .
C10 C9 N4 107.3(7) . .
C10 C9 H9 126.4 . .
N4 C9 H9 126.4 . .
C9 C10 C11 107.9(7) . .
C9 C10 H10 126.0 . .
C11 C10 H10 126.0 . .
N5 C11 C10 109.6(7) . .
N5 C11 H11 125.2 . .
C10 C11 H11 125.2 . .

loop_
_geom_bond_atom_site_label_1
_geom_bond_atom_site_label_2
_geom_bond_distance
_geom_bond_site_symmetry_2
Cu1 N1 1.918(5) 2_566
Cu1 N3 1.959(5) .
Cu1 N2 2.014(5) .
Cu1 N5 2.078(5) .
Cu1 O1A 2.373(12) .
Cl3 O3A 1.38(2) .
Cl3 O2B 1.41(2) .
Cl3 O4A 1.414(13) .
Cl3 O3 1.424(12) .
Cl3 O1 1.433(12) .
Cl3 O2 1.439(10) .
Cl3 O1A 1.445(12) .
Cl3 O4 1.473(13) .
Cl3 O3B 1.49(2) .
Cl3 O2A 1.55(2) .
N1 N2 1.349(7) .
N1 C1 1.369(8) .
N1 Cu1 1.918(5) 2_566
N2 C3 1.345(8) .
N3 C8 1.324(8) .
N3 C4 1.338(8) .
N4 C9 1.363(8) .
N4 N5 1.382(9) .
N4 C8 1.400(9) .
N5 C11 1.344(9) .
C1 C2 1.354(9) .
C1 H1 0.9400 .
C2 C3 1.380(8) .
C2 H2 0.9400 .
C3 C4 1.460(9) .
C4 C5 1.366(9) .
C5 C6 1.227(18) .
C5 C6A 1.502(17) .
C5 H5 0.9400 .
C6 C7 1.44(2) .
C6 H6 0.9400 .
C7 C8 1.489(16) .
C7 H7 0.9400 .
C6A C7A 1.43(2) .
C6A H6A 0.9400 .
C7A C8 1.277(17) .
C7A H7A 0.9400 .
C9 C10 1.322(11) .
C9 H9 0.9400 .
C10 C11 1.400(9) .
C10 H10 0.9400 .
C11 H11 0.9400 .

loop_
_geom_torsion_atom_site_label_1
_geom_torsion_atom_site_label_2
_geom_torsion_atom_site_label_3
_geom_torsion_atom_site_label_4
_geom_torsion
_geom_torsion_site_symmetry_1
O3A Cl3 O1A Cu1 172.6(13) .
O2B Cl3 O1A Cu1 -144.1(13) .
O4A Cl3 O1A Cu1 15.3(11) .
O3 Cl3 O1A Cu1 129.4(9) .
O1 Cl3 O1A Cu1 93(3) .
O2 Cl3 O1A Cu1 -111.7(9) .
O4 Cl3 O1A Cu1 -4.4(10) .
O3B Cl3 O1A Cu1 115.4(12) .
O2A Cl3 O1A Cu1 -84.9(11) .
N1 Cu1 O1A Cl3 176.5(8) 2_566
N3 Cu1 O1A Cl3 -2.7(8) .
N2 Cu1 O1A Cl3 77.3(8) .
N5 Cu1 O1A Cl3 -81.1(8) .
C1 N1 N2 C3 1.0(7) .
Cu1 N1 N2 C3 -175.5(4) 2_566
C1 N1 N2 Cu1 -175.1(5) .
Cu1 N1 N2 Cu1 8.3(9) 2_566
N1 Cu1 N2 C3 176.9(4) 2_566
N3 Cu1 N2 C3 4.9(4) .
N5 Cu1 N2 C3 13.4(9) .
O1A Cu1 N2 C3 -89.8(5) .
N1 Cu1 N2 N1 -7.0(7) 2_566
N3 Cu1 N2 N1 -179.1(7) .
N5 Cu1 N2 N1 -170.5(6) .
O1A Cu1 N2 N1 86.2(7) .
N1 Cu1 N3 C8 97.8(15) 2_566
N2 Cu1 N3 C8 179.1(5) .
N5 Cu1 N3 C8 2.4(4) .
O1A Cu1 N3 C8 -88.3(5) .
N1 Cu1 N3 C4 -85.9(15) 2_566
N2 Cu1 N3 C4 -4.6(4) .
N5 Cu1 N3 C4 178.7(5) .
O1A Cu1 N3 C4 88.0(5) .
C9 N4 N5 C11 -1.3(7) .
C8 N4 N5 C11 179.6(6) .
C9 N4 N5 Cu1 179.9(4) .
C8 N4 N5 Cu1 0.9(7) .
N1 Cu1 N5 C11 8.5(9) 2_566
N3 Cu1 N5 C11 -179.6(9) .
N2 Cu1 N5 C11 171.8(7) .
O1A Cu1 N5 C11 -84.6(9) .
N1 Cu1 N5 N4 -173.5(4) 2_566
N3 Cu1 N5 N4 -1.6(4) .
N2 Cu1 N5 N4 -10.2(8) .
O1A Cu1 N5 N4 93.4(5) .
N2 N1 C1 C2 -1.3(7) .
Cu1 N1 C1 C2 174.9(4) 2_566
N1 C1 C2 C3 1.0(7) .
N1 N2 C3 C2 -0.4(7) .
Cu1 N2 C3 C2 176.7(4) .
N1 N2 C3 C4 178.2(5) .
Cu1 N2 C3 C4 -4.7(7) .
C1 C2 C3 N2 -0.4(7) .
C1 C2 C3 C4 -178.6(7) .
C8 N3 C4 C5 -1.7(9) .
Cu1 N3 C4 C5 -178.0(4) .
C8 N3 C4 C3 179.6(5) .
Cu1 N3 C4 C3 3.3(7) .
N2 C3 C4 N3 1.1(8) .
C2 C3 C4 N3 179.2(7) .
N2 C3 C4 C5 -177.5(6) .
C2 C3 C4 C5 0.6(12) .
N3 C4 C5 C6 2.0(14) .
C3 C4 C5 C6 -179.5(11) .
N3 C4 C5 C6A 0.3(10) .
C3 C4 C5 C6A 178.7(8) .
C4 C5 C6 C7 -0.7(19) .
C6A C5 C6 C7 6(3) .
C5 C6 C7 C8 -0.8(19) .
C6 C5 C6A C7A -174(5) .
C4 C5 C6A C7A 0.9(15) .
C5 C6A C7A C8 -0.5(18) .
C6A C7A C8 N3 -1.1(18) .
C6A C7A C8 N4 -179.9(9) .
C6A C7A C8 C7 6(3) .
C4 N3 C8 C7A 2.3(13) .
Cu1 N3 C8 C7A 178.6(10) .
C4 N3 C8 N4 -178.8(5) .
Cu1 N3 C8 N4 -2.6(7) .
C4 N3 C8 C7 0.3(9) .
Cu1 N3 C8 C7 176.5(6) .
C9 N4 C8 C7A 1.1(13) .
N5 N4 C8 C7A 180.0(9) .
C9 N4 C8 N3 -177.9(6) .
N5 N4 C8 N3 1.0(8) .
C9 N4 C8 C7 3.2(13) .
N5 N4 C8 C7 -177.9(9) .
C6 C7 C8 C7A -173(5) .
C6 C7 C8 N3 1.0(15) .
C6 C7 C8 N4 179.9(10) .
N5 N4 C9 C10 1.4(8) .
C8 N4 C9 C10 -179.7(7) .
N4 C9 C10 C11 -0.9(8) .
N4 N5 C11 C10 0.7(8) .
Cu1 N5 C11 C10 178.7(6) .
C9 C10 C11 N5 0.2(9) .
